data_4086265
loop_
_publ_author_name
'Munjanja, Lloyd'
'Brennessel, William W.'
'Jones, William D.'

_publ_section_title
;
 Mechanistic Insights in the Exchange of Arylthiolate Groups in
 Aryl(arylthiolato)palladium Complexes Supported by a Dippe Ligand
;
_journal_issue 18
_journal_name_full Organometallics
_journal_page_first 4574
_journal_paper_doi 10.1021/acs.organomet.5b00662
_journal_volume 34
_journal_year 2015
_chemical_formula_moiety 'C27 H44 P2 Pd S, 0.5(C7 H8)'
_chemical_formula_sum 'C30.5 H48 P2 Pd S'
_chemical_formula_weight 615.09
_chemical_name_common jonlm27
_chemical_name_systematic Pd(dippe)(Stolyl)(Ph)
_space_group_crystal_system triclinic
_space_group_IT_number 2
_space_group_name_Hall '-P 1'
_space_group_name_H-M_alt 'P -1'
_symmetry_space_group_name_Hall '-P 1'
_symmetry_space_group_name_H-M 'P -1'
_atom_sites_solution_hydrogens geom
_atom_sites_solution_primary direct
_atom_sites_solution_secondary difmap
_audit_creation_method SHELXL-2014/7
_cell_angle_alpha 83.832(3)
_cell_angle_beta 84.050(3)
_cell_angle_gamma 78.966(3)
_cell_formula_units_Z 2
_cell_length_a 8.5536(11)
_cell_length_b 11.3855(15)
_cell_length_c 16.083(2)
_cell_measurement_reflns_used 4058
_cell_measurement_temperature 100.0(5)
_cell_measurement_theta_max 27.79
_cell_measurement_theta_min 2.32
_cell_volume 1522.9(3)
_computing_cell_refinement 'SAINT (Bruker, 2014)'
_computing_data_collection 'APEX2 (Bruker, 2014)'
_computing_data_reduction 'SAINT (Bruker, 2014)'
_computing_molecular_graphics 'SHELXTL (Sheldrick, 2008)'
_computing_publication_material 'SHELXTL (Sheldrick, 2008)'
_computing_structure_refinement 'SHELXL-2014/7 (Sheldrick, 2015)'
_computing_structure_solution 'SHELXT-2014/5 (Sheldrick, 2014)'
_diffrn_ambient_temperature 100.0(5)
_diffrn_measured_fraction_theta_full 0.996
_diffrn_measured_fraction_theta_max 0.994
_diffrn_measurement_device_type 'Bruker SMART APEX II CCD platform'
_diffrn_measurement_method '\w scans'
_diffrn_radiation_type MoK\a
_diffrn_radiation_wavelength 0.71073
_diffrn_reflns_av_R_equivalents 0.1138
_diffrn_reflns_av_unetI/netI 0.1502
_diffrn_reflns_laue_measured_fraction_full 0.996
_diffrn_reflns_laue_measured_fraction_max 0.994
_diffrn_reflns_limit_h_max 12
_diffrn_reflns_limit_h_min -12
_diffrn_reflns_limit_k_max 16
_diffrn_reflns_limit_k_min -16
_diffrn_reflns_limit_l_max 23
_diffrn_reflns_limit_l_min -23
_diffrn_reflns_number 27089
_diffrn_reflns_point_group_measured_fraction_full 0.996
_diffrn_reflns_point_group_measured_fraction_max 0.994
_diffrn_reflns_theta_full 31.506
_diffrn_reflns_theta_max 31.558
_diffrn_reflns_theta_min 1.830
_diffrn_source 'fine-focus sealed tube'
_exptl_absorpt_coefficient_mu 0.800
_exptl_absorpt_correction_T_max 0.7462
_exptl_absorpt_correction_T_min 0.6289
_exptl_absorpt_correction_type multi-scan
_exptl_absorpt_process_details 'SADABS (Sheldrick, 2014)'
_exptl_crystal_colour 'light yellow'
_exptl_crystal_density_diffrn 1.341
_exptl_crystal_description plate
_exptl_crystal_F_000 646
_exptl_crystal_size_max 0.48
_exptl_crystal_size_mid 0.14
_exptl_crystal_size_min 0.06
_refine_diff_density_max 1.110
_refine_diff_density_min -1.605
_refine_diff_density_rms 0.169
_refine_ls_extinction_method none
_refine_ls_goodness_of_fit_ref 1.005
_refine_ls_hydrogen_treatment constr
_refine_ls_matrix_type full
_refine_ls_number_parameters 340
_refine_ls_number_reflns 10130
_refine_ls_number_restraints 35
_refine_ls_restrained_S_all 1.005
_refine_ls_R_factor_all 0.1279
_refine_ls_R_factor_gt 0.0630
_refine_ls_shift/su_max 0.001
_refine_ls_shift/su_mean 0.000
_refine_ls_structure_factor_coef Fsqd
_refine_ls_weighting_details 'w=1/[\s^2^(Fo^2^)+(0.0383P)^2^] where P=(Fo^2^+2Fc^2^)/3'
_refine_ls_weighting_scheme calc
_refine_ls_wR_factor_gt 0.1040
_refine_ls_wR_factor_ref 0.1239
_reflns_Friedel_coverage 0.000
_reflns_number_gt 6058
_reflns_number_total 10130
_reflns_threshold_expression 'I > 2\s(I)'
_cod_data_source_file om5b00662_si_002.cif
_cod_data_source_block 3b
_cod_database_code 4086265
_shelx_space_group_comment
; 
The symmetry employed for this shelxl refinement is uniquely defined 
by the following loop, which should always be used as a source of 
symmetry information in preference to the above space-group names. 
They are only intended as comments. 
;
_shelx_estimated_absorpt_t_min 0.700
_shelx_estimated_absorpt_t_max 0.954

loop_
_space_group_symop_operation_xyz
'x, y, z'
'-x, -y, -z'

loop_
_atom_site_label
_atom_site_type_symbol
_atom_site_fract_x
_atom_site_fract_y
_atom_site_fract_z
_atom_site_U_iso_or_equiv
_atom_site_adp_type
_atom_site_occupancy
_atom_site_site_symmetry_order
_atom_site_calc_flag
_atom_site_refinement_flags_posn
_atom_site_refinement_flags_adp
_atom_site_refinement_flags_occupancy
_atom_site_disorder_assembly
_atom_site_disorder_group
Pd1 Pd 0.57352(4) 0.64234(3) 0.29620(2) 0.01343(8) Uani 1 1 d . . . . .
S1 S 0.36523(13) 0.57848(10) 0.23972(8) 0.0239(3) Uani 1 1 d . . . . .
P1 P 0.74427(13) 0.72366(9) 0.36082(7) 0.0158(2) Uani 1 1 d . . . . .
P2 P 0.79612(13) 0.50786(9) 0.24756(7) 0.0157(2) Uani 1 1 d . . . . .
C1 C 0.4193(5) 0.4392(4) 0.1950(3) 0.0188(9) Uani 1 1 d . . . . .
C2 C 0.3865(5) 0.3341(4) 0.2404(3) 0.0240(10) Uani 1 1 d . . . . .
H2 H 0.3451 0.3364 0.2974 0.029 Uiso 1 1 calc R U . . .
C3 C 0.4133(5) 0.2255(4) 0.2037(3) 0.0259(10) Uani 1 1 d . . . . .
H3 H 0.3911 0.1551 0.2365 0.031 Uiso 1 1 calc R U . . .
C4 C 0.4710(6) 0.2186(4) 0.1213(3) 0.0265(10) Uani 1 1 d . . . . .
C5 C 0.5058(6) 0.3229(4) 0.0755(3) 0.0262(10) Uani 1 1 d . . . . .
H5 H 0.5485 0.3198 0.0186 0.031 Uiso 1 1 calc R U . . .
C6 C 0.4789(5) 0.4315(4) 0.1117(3) 0.0214(9) Uani 1 1 d . . . . .
H6 H 0.5018 0.5016 0.0788 0.026 Uiso 1 1 calc R U . . .
C7 C 0.4951(7) 0.1027(4) 0.0795(4) 0.0436(14) Uani 1 1 d . . . . .
H7A H 0.4482 0.0426 0.1170 0.065 Uiso 1 1 calc R U . . .
H7B H 0.6098 0.0731 0.0675 0.065 Uiso 1 1 calc R U . . .
H7C H 0.4430 0.1175 0.0269 0.065 Uiso 1 1 calc R U . . .
C8 C 0.3896(5) 0.7725(4) 0.3372(3) 0.0176(9) Uani 1 1 d . . . . .
C9 C 0.3236(5) 0.8651(4) 0.2794(3) 0.0204(9) Uani 1 1 d . . . . .
H9 H 0.3628 0.8644 0.2220 0.024 Uiso 1 1 calc R U . . .
C10 C 0.2014(5) 0.9586(4) 0.3041(3) 0.0283(11) Uani 1 1 d . . . . .
H10 H 0.1600 1.0207 0.2636 0.034 Uiso 1 1 calc R U . . .
C11 C 0.1415(5) 0.9606(4) 0.3863(3) 0.0300(11) Uani 1 1 d . . . . .
H11 H 0.0597 1.0246 0.4034 0.036 Uiso 1 1 calc R U . . .
C12 C 0.2012(5) 0.8687(4) 0.4444(3) 0.0255(10) Uani 1 1 d . . . . .
H12 H 0.1594 0.8691 0.5015 0.031 Uiso 1 1 calc R U . . .
C13 C 0.3223(5) 0.7756(4) 0.4198(3) 0.0191(9) Uani 1 1 d . . . . .
H13 H 0.3601 0.7124 0.4604 0.023 Uiso 1 1 calc R U . . .
C14 C 0.9498(4) 0.6547(3) 0.3238(3) 0.0176(8) Uani 1 1 d . . . . .
H14A H 0.9841 0.7008 0.2716 0.021 Uiso 1 1 calc R U . . .
H14B H 1.0231 0.6592 0.3667 0.021 Uiso 1 1 calc R U . . .
C15 C 0.9616(5) 0.5243(4) 0.3072(3) 0.0178(8) Uani 1 1 d . . . . .
H15A H 0.9582 0.4738 0.3612 0.021 Uiso 1 1 calc R U . . .
H15B H 1.0648 0.4965 0.2750 0.021 Uiso 1 1 calc R U . . .
C16 C 0.7498(5) 0.8857(4) 0.3429(3) 0.0231(10) Uani 1 1 d . . . . .
H16 H 0.8543 0.8973 0.3603 0.028 Uiso 1 1 calc R U . . .
C17 C 0.7468(6) 0.9264(4) 0.2490(3) 0.0319(11) Uani 1 1 d . . . . .
H17A H 0.7497 1.0125 0.2399 0.048 Uiso 1 1 calc R U . . .
H17B H 0.6487 0.9114 0.2289 0.048 Uiso 1 1 calc R U . . .
H17C H 0.8399 0.8814 0.2181 0.048 Uiso 1 1 calc R U . . .
C18 C 0.6181(6) 0.9645(4) 0.3938(3) 0.0280(11) Uani 1 1 d . . . . .
H18A H 0.6293 1.0488 0.3816 0.042 Uiso 1 1 calc R U . . .
H18B H 0.6267 0.9407 0.4537 0.042 Uiso 1 1 calc R U . . .
H18C H 0.5136 0.9545 0.3787 0.042 Uiso 1 1 calc R U . . .
C19 C 0.7248(5) 0.6925(4) 0.4764(3) 0.0185(9) Uani 1 1 d . . . . .
H19 H 0.6189 0.7392 0.4965 0.022 Uiso 1 1 calc R U . . .
C20 C 0.7196(5) 0.5609(4) 0.5033(3) 0.0237(10) Uani 1 1 d . . . . .
H20A H 0.6923 0.5508 0.5640 0.036 Uiso 1 1 calc R U . . .
H20B H 0.8245 0.5120 0.4892 0.036 Uiso 1 1 calc R U . . .
H20C H 0.6388 0.5354 0.4739 0.036 Uiso 1 1 calc R U . . .
C21 C 0.8516(5) 0.7358(4) 0.5212(3) 0.0263(10) Uani 1 1 d . . . . .
H21A H 0.8302 0.7207 0.5821 0.039 Uiso 1 1 calc R U . . .
H21B H 0.8470 0.8221 0.5065 0.039 Uiso 1 1 calc R U . . .
H21C H 0.9581 0.6922 0.5036 0.039 Uiso 1 1 calc R U . . .
C22 C 0.8592(5) 0.5361(4) 0.1340(3) 0.0215(9) Uani 1 1 d . . . . .
H22 H 0.8218 0.4752 0.1043 0.026 Uiso 1 1 calc R U . . .
C23 C 0.7767(6) 0.6595(4) 0.0984(3) 0.0282(10) Uani 1 1 d . . . . .
H23A H 0.7995 0.6674 0.0373 0.042 Uiso 1 1 calc R U . . .
H23B H 0.8165 0.7221 0.1229 0.042 Uiso 1 1 calc R U . . .
H23C H 0.6610 0.6680 0.1123 0.042 Uiso 1 1 calc R U . . .
C24 C 1.0404(5) 0.5208(4) 0.1134(3) 0.0279(10) Uani 1 1 d . . . . .
H24A H 1.0643 0.5331 0.0525 0.042 Uiso 1 1 calc R U . . .
H24B H 1.0911 0.4396 0.1338 0.042 Uiso 1 1 calc R U . . .
H24C H 1.0818 0.5800 0.1408 0.042 Uiso 1 1 calc R U . . .
C25 C 0.7886(5) 0.3467(3) 0.2634(3) 0.0208(9) Uani 1 1 d . . . . .
H25 H 0.7127 0.3316 0.2242 0.025 Uiso 1 1 calc R U . . .
C26 C 0.7167(6) 0.3168(4) 0.3523(3) 0.0315(11) Uani 1 1 d . . . . .
H26A H 0.6990 0.2337 0.3584 0.047 Uiso 1 1 calc R U . . .
H26B H 0.6145 0.3713 0.3627 0.047 Uiso 1 1 calc R U . . .
H26C H 0.7903 0.3264 0.3929 0.047 Uiso 1 1 calc R U . . .
C27 C 0.9485(6) 0.2619(4) 0.2438(4) 0.0366(13) Uani 1 1 d . . . . .
H27A H 0.9323 0.1784 0.2526 0.055 Uiso 1 1 calc R U . . .
H27B H 1.0267 0.2738 0.2810 0.055 Uiso 1 1 calc R U . . .
H27C H 0.9881 0.2795 0.1853 0.055 Uiso 1 1 calc R U . . .
C28 C 1.150(2) -0.155(2) 0.0789(13) 0.076(4) Uani 0.5 1 d D . P A -1
H28A H 1.1559 -0.2263 0.0489 0.114 Uiso 0.5 1 calc R U P A -1
H28B H 1.2586 -0.1394 0.0815 0.114 Uiso 0.5 1 calc R U P A -1
H28C H 1.1007 -0.1682 0.1360 0.114 Uiso 0.5 1 calc R U P A -1
C29 C 1.0474(12) -0.0432(13) 0.0311(7) 0.054(3) Uani 0.5 1 d D . P A -1
C30 C 1.0156(14) 0.0699(14) 0.0554(10) 0.078(3) Uani 0.5 1 d D . P A -1
H30 H 1.0591 0.0827 0.1050 0.094 Uiso 0.5 1 calc R U P A -1
C31 C 0.9258(12) 0.1673(10) 0.0143(7) 0.051(3) Uani 0.5 1 d D . P A -1
H31 H 0.9064 0.2449 0.0341 0.061 Uiso 0.5 1 calc R U P A -1
C32 C 0.8657(18) 0.145(2) -0.0573(10) 0.076(4) Uani 0.5 1 d D . P A -1
H32 H 0.8026 0.2093 -0.0888 0.092 Uiso 0.5 1 calc R U P A -1
C33 C 0.8963(16) 0.0321(16) -0.0835(9) 0.101(7) Uani 0.5 1 d D . P A -1
H33 H 0.8544 0.0187 -0.1334 0.121 Uiso 0.5 1 calc R U P A -1
C34 C 0.9855(16) -0.0621(17) -0.0398(9) 0.078(3) Uani 0.5 1 d D . P A -1
H34 H 1.0041 -0.1402 -0.0587 0.094 Uiso 0.5 1 calc R U P A -1

loop_
_atom_site_aniso_label
_atom_site_aniso_U_11
_atom_site_aniso_U_22
_atom_site_aniso_U_33
_atom_site_aniso_U_23
_atom_site_aniso_U_13
_atom_site_aniso_U_12
Pd1 0.00886(14) 0.01293(14) 0.01893(16) -0.00322(11) -0.00204(11) -0.00163(11)
S1 0.0134(5) 0.0235(6) 0.0369(7) -0.0121(5) -0.0058(5) -0.0016(4)
P1 0.0132(5) 0.0149(5) 0.0199(6) -0.0037(4) -0.0021(4) -0.0025(4)
P2 0.0119(5) 0.0158(5) 0.0191(6) -0.0042(4) -0.0019(4) -0.0004(4)
C1 0.013(2) 0.019(2) 0.026(2) -0.0046(17) -0.0073(17) -0.0034(16)
C2 0.018(2) 0.032(2) 0.024(2) -0.0055(19) -0.0024(18) -0.0062(19)
C3 0.022(2) 0.024(2) 0.033(3) 0.002(2) -0.005(2) -0.0093(19)
C4 0.034(3) 0.021(2) 0.026(2) -0.0058(19) -0.006(2) -0.004(2)
C5 0.034(3) 0.024(2) 0.021(2) -0.0038(18) -0.005(2) -0.002(2)
C6 0.024(2) 0.020(2) 0.021(2) 0.0004(17) -0.0072(18) -0.0025(18)
C7 0.061(4) 0.021(3) 0.051(4) -0.008(2) -0.010(3) -0.007(3)
C8 0.0090(19) 0.018(2) 0.028(2) -0.0070(17) -0.0033(17) -0.0038(16)
C9 0.018(2) 0.019(2) 0.022(2) -0.0038(17) -0.0011(18) 0.0000(17)
C10 0.015(2) 0.018(2) 0.051(3) 0.001(2) -0.004(2) -0.0032(17)
C11 0.015(2) 0.025(2) 0.052(3) -0.019(2) -0.001(2) -0.0018(18)
C12 0.018(2) 0.029(2) 0.033(3) -0.015(2) 0.0022(19) -0.0074(19)
C13 0.013(2) 0.020(2) 0.025(2) -0.0049(17) 0.0027(17) -0.0056(16)
C14 0.0079(19) 0.018(2) 0.027(2) 0.0014(17) -0.0030(16) -0.0043(15)
C15 0.015(2) 0.018(2) 0.019(2) -0.0051(16) -0.0028(16) 0.0011(16)
C16 0.024(2) 0.016(2) 0.032(3) -0.0035(18) -0.004(2) -0.0089(18)
C17 0.032(3) 0.022(2) 0.041(3) 0.004(2) -0.001(2) -0.007(2)
C18 0.028(3) 0.018(2) 0.039(3) -0.007(2) -0.004(2) -0.0048(19)
C19 0.017(2) 0.017(2) 0.021(2) -0.0075(17) -0.0002(17) -0.0003(16)
C20 0.021(2) 0.031(2) 0.022(2) -0.0045(19) -0.0005(18) -0.0085(19)
C21 0.024(2) 0.034(3) 0.024(2) -0.004(2) -0.0060(19) -0.010(2)
C22 0.019(2) 0.030(2) 0.017(2) -0.0088(18) -0.0026(17) -0.0044(18)
C23 0.027(3) 0.030(3) 0.025(2) 0.001(2) -0.002(2) -0.003(2)
C24 0.018(2) 0.039(3) 0.027(3) -0.006(2) 0.0006(19) -0.004(2)
C25 0.018(2) 0.015(2) 0.031(2) -0.0062(18) -0.0068(18) -0.0013(16)
C26 0.038(3) 0.022(2) 0.035(3) 0.008(2) -0.011(2) -0.010(2)
C27 0.025(3) 0.020(2) 0.066(4) -0.011(2) -0.011(3) 0.002(2)
C28 0.063(6) 0.077(6) 0.083(10) 0.005(8) 0.012(7) -0.016(6)
C29 0.031(7) 0.077(11) 0.053(9) 0.009(7) -0.004(6) -0.012(7)
C30 0.067(6) 0.070(6) 0.105(8) -0.023(6) -0.010(6) -0.019(5)
C31 0.050(8) 0.041(7) 0.057(8) -0.006(6) -0.002(6) 0.000(6)
C32 0.063(6) 0.077(6) 0.083(10) 0.005(8) 0.012(7) -0.016(6)
C33 0.088(15) 0.14(2) 0.073(13) -0.009(13) -0.030(11) 0.001(13)
C34 0.067(6) 0.070(6) 0.105(8) -0.023(6) -0.010(6) -0.019(5)

loop_
_atom_type_symbol
_atom_type_description
_atom_type_scat_dispersion_real
_atom_type_scat_dispersion_imag
_atom_type_scat_source
C C 0.0033 0.0016 'International Tables Vol C Tables 4.2.6.8 and 6.1.1.4'
H H 0.0000 0.0000 'International Tables Vol C Tables 4.2.6.8 and 6.1.1.4'
P P 0.1023 0.0942 'International Tables Vol C Tables 4.2.6.8 and 6.1.1.4'
S S 0.1246 0.1234 'International Tables Vol C Tables 4.2.6.8 and 6.1.1.4'
Pd Pd -0.9988 1.0072 'International Tables Vol C Tables 4.2.6.8 and 6.1.1.4'

loop_
_geom_angle_atom_site_label_1
_geom_angle_atom_site_label_2
_geom_angle_atom_site_label_3
_geom_angle
C8 Pd1 P1 89.29(11)
C8 Pd1 P2 174.89(12)
P1 Pd1 P2 86.76(4)
C8 Pd1 S1 82.00(11)
P1 Pd1 S1 171.20(4)
P2 Pd1 S1 102.01(4)
C1 S1 Pd1 115.04(14)
C16 P1 C14 102.34(19)
C16 P1 C19 104.71(19)
C14 P1 C19 106.98(19)
C16 P1 Pd1 120.87(15)
C14 P1 Pd1 107.65(13)
C19 P1 Pd1 113.09(14)
C25 P2 C15 104.44(19)
C25 P2 C22 105.1(2)
C15 P2 C22 107.66(19)
C25 P2 Pd1 117.97(14)
C15 P2 Pd1 106.47(13)
C22 P2 Pd1 114.44(14)
C6 C1 C2 117.2(4)
C6 C1 S1 122.1(3)
C2 C1 S1 120.3(3)
C1 C2 C3 121.4(4)
C1 C2 H2 119.3
C3 C2 H2 119.3
C4 C3 C2 121.1(4)
C4 C3 H3 119.4
C2 C3 H3 119.4
C3 C4 C5 118.0(4)
C3 C4 C7 122.0(4)
C5 C4 C7 120.0(4)
C6 C5 C4 121.0(4)
C6 C5 H5 119.5
C4 C5 H5 119.5
C1 C6 C5 121.2(4)
C1 C6 H6 119.4
C5 C6 H6 119.4
C4 C7 H7A 109.5
C4 C7 H7B 109.5
H7A C7 H7B 109.5
C4 C7 H7C 109.5
H7A C7 H7C 109.5
H7B C7 H7C 109.5
C13 C8 C9 116.4(4)
C13 C8 Pd1 124.5(3)
C9 C8 Pd1 119.2(3)
C10 C9 C8 121.8(4)
C10 C9 H9 119.1
C8 C9 H9 119.1
C11 C10 C9 120.2(4)
C11 C10 H10 119.9
C9 C10 H10 119.9
C10 C11 C12 119.3(4)
C10 C11 H11 120.3
C12 C11 H11 120.3
C11 C12 C13 120.4(4)
C11 C12 H12 119.8
C13 C12 H12 119.8
C12 C13 C8 121.8(4)
C12 C13 H13 119.1
C8 C13 H13 119.1
C15 C14 P1 112.0(3)
C15 C14 H14A 109.2
P1 C14 H14A 109.2
C15 C14 H14B 109.2
P1 C14 H14B 109.2
H14A C14 H14B 107.9
C14 C15 P2 110.5(3)
C14 C15 H15A 109.6
P2 C15 H15A 109.6
C14 C15 H15B 109.6
P2 C15 H15B 109.6
H15A C15 H15B 108.1
C18 C16 C17 110.7(4)
C18 C16 P1 114.0(3)
C17 C16 P1 109.9(3)
C18 C16 H16 107.3
C17 C16 H16 107.3
P1 C16 H16 107.3
C16 C17 H17A 109.5
C16 C17 H17B 109.5
H17A C17 H17B 109.5
C16 C17 H17C 109.5
H17A C17 H17C 109.5
H17B C17 H17C 109.5
C16 C18 H18A 109.5
C16 C18 H18B 109.5
H18A C18 H18B 109.5
C16 C18 H18C 109.5
H18A C18 H18C 109.5
H18B C18 H18C 109.5
C20 C19 C21 110.9(3)
C20 C19 P1 112.1(3)
C21 C19 P1 114.1(3)
C20 C19 H19 106.4
C21 C19 H19 106.4
P1 C19 H19 106.4
C19 C20 H20A 109.5
C19 C20 H20B 109.5
H20A C20 H20B 109.5
C19 C20 H20C 109.5
H20A C20 H20C 109.5
H20B C20 H20C 109.5
C19 C21 H21A 109.5
C19 C21 H21B 109.5
H21A C21 H21B 109.5
C19 C21 H21C 109.5
H21A C21 H21C 109.5
H21B C21 H21C 109.5
C23 C22 C24 110.4(4)
C23 C22 P2 111.1(3)
C24 C22 P2 114.3(3)
C23 C22 H22 106.9
C24 C22 H22 106.9
P2 C22 H22 106.9
C22 C23 H23A 109.5
C22 C23 H23B 109.5
H23A C23 H23B 109.5
C22 C23 H23C 109.5
H23A C23 H23C 109.5
H23B C23 H23C 109.5
C22 C24 H24A 109.5
C22 C24 H24B 109.5
H24A C24 H24B 109.5
C22 C24 H24C 109.5
H24A C24 H24C 109.5
H24B C24 H24C 109.5
C26 C25 C27 111.3(4)
C26 C25 P2 109.4(3)
C27 C25 P2 115.3(3)
C26 C25 H25 106.8
C27 C25 H25 106.8
P2 C25 H25 106.8
C25 C26 H26A 109.5
C25 C26 H26B 109.5
H26A C26 H26B 109.5
C25 C26 H26C 109.5
H26A C26 H26C 109.5
H26B C26 H26C 109.5
C25 C27 H27A 109.5
C25 C27 H27B 109.5
H27A C27 H27B 109.5
C25 C27 H27C 109.5
H27A C27 H27C 109.5
H27B C27 H27C 109.5
C29 C28 H28A 109.5
C29 C28 H28B 109.5
H28A C28 H28B 109.5
C29 C28 H28C 109.5
H28A C28 H28C 109.5
H28B C28 H28C 109.5
C30 C29 C34 117.6(12)
C30 C29 C28 125.0(12)
C34 C29 C28 117.4(12)
C29 C30 C31 125.3(13)
C29 C30 H30 117.3
C31 C30 H30 117.3
C30 C31 C32 115.7(13)
C30 C31 H31 122.2
C32 C31 H31 122.2
C33 C32 C31 120.2(15)
C33 C32 H32 119.9
C31 C32 H32 119.9
C34 C33 C32 121.7(15)
C34 C33 H33 119.1
C32 C33 H33 119.1
C29 C34 C33 119.4(13)
C29 C34 H34 120.3
C33 C34 H34 120.3

loop_
_geom_bond_atom_site_label_1
_geom_bond_atom_site_label_2
_geom_bond_distance
Pd1 C8 2.051(4)
Pd1 P1 2.2604(12)
Pd1 P2 2.3269(11)
Pd1 S1 2.3455(12)
S1 C1 1.772(4)
P1 C16 1.846(4)
P1 C14 1.848(4)
P1 C19 1.850(4)
P2 C25 1.838(4)
P2 C15 1.839(4)
P2 C22 1.861(4)
C1 C6 1.390(6)
C1 C2 1.392(6)
C2 C3 1.397(6)
C2 H2 0.9500
C3 C4 1.371(6)
C3 H3 0.9500
C4 C5 1.394(6)
C4 C7 1.515(6)
C5 C6 1.393(6)
C5 H5 0.9500
C6 H6 0.9500
C7 H7A 0.9800
C7 H7B 0.9800
C7 H7C 0.9800
C8 C13 1.393(6)
C8 C9 1.401(6)
C9 C10 1.400(6)
C9 H9 0.9500
C10 C11 1.369(7)
C10 H10 0.9500
C11 C12 1.383(7)
C11 H11 0.9500
C12 C13 1.392(6)
C12 H12 0.9500
C13 H13 0.9500
C14 C15 1.519(5)
C14 H14A 0.9900
C14 H14B 0.9900
C15 H15A 0.9900
C15 H15B 0.9900
C16 C18 1.524(6)
C16 C17 1.532(6)
C16 H16 1.0000
C17 H17A 0.9800
C17 H17B 0.9800
C17 H17C 0.9800
C18 H18A 0.9800
C18 H18B 0.9800
C18 H18C 0.9800
C19 C20 1.522(6)
C19 C21 1.544(6)
C19 H19 1.0000
C20 H20A 0.9800
C20 H20B 0.9800
C20 H20C 0.9800
C21 H21A 0.9800
C21 H21B 0.9800
C21 H21C 0.9800
C22 C23 1.527(6)
C22 C24 1.531(6)
C22 H22 1.0000
C23 H23A 0.9800
C23 H23B 0.9800
C23 H23C 0.9800
C24 H24A 0.9800
C24 H24B 0.9800
C24 H24C 0.9800
C25 C26 1.527(6)
C25 C27 1.540(6)
C25 H25 1.0000
C26 H26A 0.9800
C26 H26B 0.9800
C26 H26C 0.9800
C27 H27A 0.9800
C27 H27B 0.9800
C27 H27C 0.9800
C28 C29 1.58(3)
C28 H28A 0.9800
C28 H28B 0.9800
C28 H28C 0.9800
C29 C30 1.356(12)
C29 C34 1.359(13)
C30 C31 1.370(13)
C30 H30 0.9500
C31 C32 1.374(15)
C31 H31 0.9500
C32 C33 1.370(15)
C32 H32 0.9500
C33 C34 1.365(13)
C33 H33 0.9500
C34 H34 0.9500

loop_
_geom_torsion_atom_site_label_1
_geom_torsion_atom_site_label_2
_geom_torsion_atom_site_label_3
_geom_torsion_atom_site_label_4
_geom_torsion
Pd1 S1 C1 C6 -88.0(4)
Pd1 S1 C1 C2 99.2(3)
C6 C1 C2 C3 0.3(6)
S1 C1 C2 C3 173.5(3)
C1 C2 C3 C4 -0.8(7)
C2 C3 C4 C5 1.4(7)
C2 C3 C4 C7 -177.7(5)
C3 C4 C5 C6 -1.6(7)
C7 C4 C5 C6 177.6(4)
C2 C1 C6 C5 -0.5(6)
S1 C1 C6 C5 -173.6(3)
C4 C5 C6 C1 1.1(7)
C13 C8 C9 C10 2.7(6)
Pd1 C8 C9 C10 -177.9(3)
C8 C9 C10 C11 -0.8(7)
C9 C10 C11 C12 -0.9(7)
C10 C11 C12 C13 0.7(7)
C11 C12 C13 C8 1.3(6)
C9 C8 C13 C12 -3.0(6)
Pd1 C8 C13 C12 177.7(3)
C16 P1 C14 C15 -162.4(3)
C19 P1 C14 C15 87.8(3)
Pd1 P1 C14 C15 -34.1(3)
P1 C14 C15 P2 45.7(4)
C25 P2 C15 C14 -161.7(3)
C22 P2 C15 C14 87.0(3)
Pd1 P2 C15 C14 -36.2(3)
C14 P1 C16 C18 -160.1(3)
C19 P1 C16 C18 -48.6(4)
Pd1 P1 C16 C18 80.4(3)
C14 P1 C16 C17 74.9(3)
C19 P1 C16 C17 -173.6(3)
Pd1 P1 C16 C17 -44.6(4)
C16 P1 C19 C20 -179.5(3)
C14 P1 C19 C20 -71.4(3)
Pd1 P1 C19 C20 46.9(3)
C16 P1 C19 C21 -52.4(3)
C14 P1 C19 C21 55.7(3)
Pd1 P1 C19 C21 174.0(3)
C25 P2 C22 C23 144.2(3)
C15 P2 C22 C23 -105.0(3)
Pd1 P2 C22 C23 13.2(3)
C25 P2 C22 C24 -90.1(3)
C15 P2 C22 C24 20.8(4)
Pd1 P2 C22 C24 139.0(3)
C15 P2 C25 C26 74.2(3)
C22 P2 C25 C26 -172.6(3)
Pd1 P2 C25 C26 -43.7(3)
C15 P2 C25 C27 -52.0(4)
C22 P2 C25 C27 61.1(4)
Pd1 P2 C25 C27 -170.0(3)
C34 C29 C30 C31 0.0(4)
C28 C29 C30 C31 -179.8(3)
C29 C30 C31 C32 -0.4(6)
C30 C31 C32 C33 0.1(8)
C31 C32 C33 C34 0.4(9)
C30 C29 C34 C33 0.6(6)
C28 C29 C34 C33 -179.6(4)
C32 C33 C34 C29 -0.8(8)
